data_6000573
loop_
_publ_author_name
'David, W. I. F.'
'Ibberson, R. M.'

_publ_section_title
;
 A reinvestigation of the structure of tetrahydrofuran by high-resolution
 neutron powder diffraction
;
_journal_issue 2
_journal_name_full 'Acta Crystallographica C'
_journal_page_first 301
_journal_page_last 303
_journal_paper_doi 10.1107/S0108270191008582
_journal_volume 48
_journal_year 1992
_chemical_formula_sum 'C4 H8 O'
_space_group_name_H-M_alt 'C 1 2/c 1'
_cell_angle_alpha 90.000
_cell_angle_beta 107.549
_cell_angle_gamma 90.000
_cell_length_a 6.1464
_cell_length_b 8.8767
_cell_length_c 7.7154
_cell_volume 401.36
_diffrn_ambient_temperature 5
_cod_database_code 6000573

loop_
_atom_site_label
_atom_site_fract_x
_atom_site_fract_y
_atom_site_fract_z
? ? ? ?
